data_7030320
loop_
_publ_author_name
'Conde-Guadano, Susana'
'Hanton, Martin'
'Tooze, Robert P.'
'Danopoulos, Andreas A.'
'Braunstein, Pierre'

_publ_section_title
;
 Amidine- and amidinate-functionalised N-heterocyclic carbene complexes of
 silver and chromium.
;
_journal_issue 40
_journal_name_full 'Dalton transactions (Cambridge, England : 2003)'
_journal_page_first 12558
_journal_page_last 12567
_journal_paper_doi 10.1039/c2dt31619f
_journal_volume 41
_journal_year 2012
_chemical_formula_moiety
;
C82 H112 Cl4 Cr2 N8, C4 H10 O, 2(C H2 Cl2)
;
_chemical_formula_sum 'C88 H126 Cl8 Cr2 N8 O'
_chemical_formula_weight 1699.57
_chemical_name_systematic
;
?
;
_space_group_IT_number 14
_symmetry_cell_setting monoclinic
_symmetry_space_group_name_Hall '-P 2ybc'
_symmetry_space_group_name_H-M 'P 1 21/c 1'
_atom_sites_solution_hydrogens geom
_atom_sites_solution_primary direct
_atom_sites_solution_secondary difmap
_audit_creation_method SHELXL-97
_cell_angle_alpha 90.00
_cell_angle_beta 97.642(7)
_cell_angle_gamma 90.00
_cell_formula_units_Z 4
_cell_length_a 14.433(10)
_cell_length_b 21.648(15)
_cell_length_c 29.447(19)
_cell_measurement_reflns_used 989
_cell_measurement_temperature 120(2)
_cell_measurement_theta_max 20.56
_cell_measurement_theta_min 2.28
_cell_volume 9119(11)
_computing_cell_refinement 'Bruker Apex2'
_computing_data_collection 'Rigaku CrystalClear'
_computing_data_reduction 'Bruker Apex2'
_computing_structure_refinement 'SHELXL-97 (Sheldrick, 2008)'
_diffrn_ambient_temperature 120(2)
_diffrn_measured_fraction_theta_full 0.988
_diffrn_measured_fraction_theta_max 0.988
_diffrn_measurement_device_type 'Rigaku Saturn 724+ detector on Crystal Logics diffractometer'
_diffrn_measurement_method '\w scans'
_diffrn_radiation_monochromator 'silicon double crystal'
_diffrn_radiation_source 'Diamond beamline I19'
_diffrn_radiation_type synchrotron
_diffrn_radiation_wavelength 0.6889
_diffrn_reflns_av_R_equivalents 0.0908
_diffrn_reflns_av_sigmaI/netI 0.0863
_diffrn_reflns_limit_h_max 17
_diffrn_reflns_limit_h_min -17
_diffrn_reflns_limit_k_max 25
_diffrn_reflns_limit_k_min -25
_diffrn_reflns_limit_l_max 27
_diffrn_reflns_limit_l_min -34
_diffrn_reflns_number 71778
_diffrn_reflns_theta_full 24.21
_diffrn_reflns_theta_max 24.21
_diffrn_reflns_theta_min 2.86
_diffrn_standards_number 0
_exptl_absorpt_coefficient_mu 0.520
_exptl_absorpt_correction_T_max 0.9596
_exptl_absorpt_correction_T_min 0.9498
_exptl_absorpt_correction_type multi-scan
_exptl_absorpt_process_details 'Bruker SADABS'
_exptl_crystal_colour yellow
_exptl_crystal_density_diffrn 1.238
_exptl_crystal_density_method 'not measured'
_exptl_crystal_description block
_exptl_crystal_F_000 3608
_exptl_crystal_size_max 0.10
_exptl_crystal_size_mid 0.10
_exptl_crystal_size_min 0.08
_refine_diff_density_max 0.870
_refine_diff_density_min -1.133
_refine_diff_density_rms 0.075
_refine_ls_extinction_method none
_refine_ls_goodness_of_fit_ref 1.026
_refine_ls_hydrogen_treatment constr
_refine_ls_matrix_type full
_refine_ls_number_parameters 970
_refine_ls_number_reflns 15908
_refine_ls_number_restraints 1206
_refine_ls_restrained_S_all 0.995
_refine_ls_R_factor_all 0.1224
_refine_ls_R_factor_gt 0.0670
_refine_ls_shift/su_max 0.019
_refine_ls_shift/su_mean 0.000
_refine_ls_structure_factor_coef Fsqd
_refine_ls_weighting_details 'calc w=1/[\s^2^(Fo^2^)+(0.1092P)^2^+5.5165P] where P=(Fo^2^+2Fc^2^)/3'
_refine_ls_weighting_scheme calc
_refine_ls_wR_factor_gt 0.1778
_refine_ls_wR_factor_ref 0.2097
_reflns_number_gt 9457
_reflns_number_total 15908
_reflns_threshold_expression >2\s(I)
_cod_data_source_file c2dt31619f.txt
_cod_data_source_block complex10
_cod_depositor_comments
;
The following automatic conversions were performed:

'_symmetry_cell_setting' value 'Monoclinic' changed to 'monoclinic'
according to
/usr/data/users/saulius/automatic-downloads/retrospective/RSC/lib/dictionaries/cif_core.dic
dictionary named 'cif_core.dic' version 2.4.2 from 2011-04-26.

Automatic conversion script
Id: cif_fix_values 2281 2013-09-26 08:29:07Z andrius 
;
_cod_original_sg_symbol_H-M P21/c
_cod_database_code 7030320

loop_
_symmetry_equiv_pos_as_xyz
'x, y, z'
'-x, y+1/2, -z+1/2'
'-x, -y, -z'
'x, -y-1/2, z-1/2'

loop_
_atom_site_label
_atom_site_type_symbol
_atom_site_fract_x
_atom_site_fract_y
_atom_site_fract_z
_atom_site_U_iso_or_equiv
_atom_site_adp_type
_atom_site_occupancy
_atom_site_symmetry_multiplicity
_atom_site_calc_flag
_atom_site_refinement_flags
_atom_site_disorder_assembly
_atom_site_disorder_group
Cr1 Cr 0.82589(4) 0.15921(3) 0.61443(2) 0.03299(15) Uani 1 1 d U . .
Cr2 Cr 0.85121(4) 0.30124(3) 0.60657(2) 0.03668(15) Uani 1 1 d U . .
Cl1 Cl 0.96665(6) 0.20779(4) 0.60316(3) 0.0443(2) Uani 1 1 d U . .
Cl2 Cl 0.80738(7) 0.23925(4) 0.66888(3) 0.0445(2) Uani 1 1 d U . .
Cl3 Cl 0.74818(7) 0.23293(4) 0.56089(3) 0.0444(3) Uani 1 1 d U . .
Cl4 Cl 0.83064(7) 0.09305(4) 0.55522(3) 0.0417(2) Uani 1 1 d U . .
N1 N 0.9747(2) 0.06514(13) 0.66810(10) 0.0370(7) Uani 1 1 d U . .
N2 N 0.8533(2) 0.08316(13) 0.70067(10) 0.0348(7) Uani 1 1 d U . .
N3 N 0.6030(2) 0.10486(14) 0.68836(10) 0.0380(8) Uani 1 1 d U . .
H903 H 0.5575 0.1042 0.6653 0.046 Uiso 1 1 calc R . .
N4 N 0.7022(2) 0.11915(13) 0.63338(10) 0.0336(7) Uani 1 1 d U . .
N5 N 0.8613(2) 0.36651(14) 0.50632(11) 0.0440(8) Uani 1 1 d U C .
N6 N 0.9734(2) 0.38510(14) 0.55976(10) 0.0423(8) Uani 1 1 d U . .
N7 N 1.0285(2) 0.44145(14) 0.67185(11) 0.0423(8) Uani 1 1 d U . .
H907 H 1.0093 0.4456 0.6988 0.051 Uiso 1 1 calc R . .
N8 N 0.9185(2) 0.36359(14) 0.65189(10) 0.0394(8) Uani 1 1 d U . .
C1 C 0.8946(3) 0.09942(16) 0.66369(12) 0.0344(8) Uani 1 1 d U . .
C2 C 0.9814(3) 0.02877(18) 0.70747(13) 0.0420(10) Uani 1 1 d U . .
H2 H 1.0304 0.0009 0.7179 0.050 Uiso 1 1 calc R . .
C3 C 0.9062(3) 0.04044(17) 0.72758(13) 0.0404(10) Uani 1 1 d U . .
H3 H 0.8916 0.0227 0.7553 0.049 Uiso 1 1 calc R . .
C4 C 1.0499(3) 0.06611(17) 0.63962(13) 0.0383(9) Uani 1 1 d U . .
C5 C 1.0473(3) 0.02178(17) 0.60418(13) 0.0388(9) Uani 1 1 d U . .
C6 C 1.1237(3) 0.0220(2) 0.57962(14) 0.0480(11) Uani 1 1 d U . .
H6 H 1.1248 -0.0066 0.5553 0.058 Uiso 1 1 calc R . .
C7 C 1.1971(3) 0.0620(2) 0.58937(15) 0.0547(12) Uani 1 1 d U . .
H7 H 1.2476 0.0612 0.5717 0.066 Uiso 1 1 calc R . .
C8 C 1.1973(3) 0.1031(2) 0.62475(15) 0.0520(11) Uani 1 1 d U . .
H8 H 1.2491 0.1301 0.6317 0.062 Uiso 1 1 calc R . .
C10 C 0.9712(3) -0.02561(18) 0.59435(13) 0.0431(10) Uani 1 1 d U . .
H10 H 0.9128 -0.0082 0.6040 0.052 Uiso 1 1 calc R . .
C11 C 0.9506(3) -0.04301(19) 0.54347(13) 0.0479(11) Uani 1 1 d U . .
H11A H 0.9002 -0.0736 0.5393 0.072 Uiso 1 1 calc R . .
H11B H 1.0070 -0.0605 0.5333 0.072 Uiso 1 1 calc R . .
H11C H 0.9316 -0.0060 0.5254 0.072 Uiso 1 1 calc R . .
C12 C 0.9965(4) -0.08455(19) 0.62235(16) 0.0623(13) Uani 1 1 d U . .
H12A H 0.9461 -0.1149 0.6158 0.093 Uiso 1 1 calc R . .
H12B H 1.0049 -0.0745 0.6551 0.093 Uiso 1 1 calc R . .
H12C H 1.0547 -0.1019 0.6140 0.093 Uiso 1 1 calc R . .
C9 C 1.1233(2) 0.10645(6) 0.65084(4) 0.0433(10) Uani 1 1 d DU . .
C13 C 1.13067(10) 0.14890(4) 0.69260(4) 0.0504(11) Uani 1 1 d DU . .
H13 H 1.0662 0.1567 0.7002 0.060 Uiso 1 1 calc R . .
C14 C 1.1877(2) 0.11846(9) 0.73389(6) 0.0623(13) Uani 1 1 d DU . .
H14A H 1.1917 0.1464 0.7602 0.093 Uiso 1 1 calc R . .
H14B H 1.2507 0.1095 0.7268 0.093 Uiso 1 1 calc R . .
H14C H 1.1573 0.0799 0.7412 0.093 Uiso 1 1 calc R . .
C15 C 1.17512(19) 0.21140(7) 0.68333(9) 0.0588(12) Uani 1 1 d DU . .
H15A H 1.1787 0.2373 0.7108 0.088 Uiso 1 1 calc R . .
H15B H 1.1368 0.2321 0.6578 0.088 Uiso 1 1 calc R . .
H15C H 1.2382 0.2046 0.6754 0.088 Uiso 1 1 calc R . .
C16 C 0.7704(2) 0.11152(17) 0.71390(12) 0.0348(9) Uani 1 1 d U . .
H16A H 0.7855 0.1544 0.7240 0.042 Uiso 1 1 calc R . .
H16B H 0.7518 0.0887 0.7404 0.042 Uiso 1 1 calc R . .
C17 C 0.6884(2) 0.11288(15) 0.67615(12) 0.0335(8) Uani 1 1 d U . .
C18 C 0.5727(2) 0.09713(18) 0.73254(13) 0.0382(9) Uani 1 1 d U . .
C19 C 0.5196(3) 0.04443(18) 0.73893(14) 0.0428(10) Uani 1 1 d U . .
C20 C 0.4906(3) 0.0360(2) 0.78148(15) 0.0529(11) Uani 1 1 d U . .
H20 H 0.4564 -0.0001 0.7872 0.064 Uiso 1 1 calc R . .
C21 C 0.5111(3) 0.0798(2) 0.81605(15) 0.0550(12) Uani 1 1 d U . .
H21 H 0.4930 0.0726 0.8454 0.066 Uiso 1 1 calc R . .
C22 C 0.5571(3) 0.1328(2) 0.80796(14) 0.0512(11) Uani 1 1 d U . .
H22 H 0.5671 0.1633 0.8313 0.061 Uiso 1 1 calc R . .
C23 C 0.5899(3) 0.14351(18) 0.76583(13) 0.0422(10) Uani 1 1 d U . .
C24 C 0.4873(3) 0.00159(18) 0.69924(14) 0.0472(10) Uani 1 1 d U . .
H24 H 0.5359 0.0024 0.6780 0.057 Uiso 1 1 calc R . .
C25 C 0.4722(3) -0.0657(2) 0.71154(17) 0.0613(13) Uani 1 1 d U . .
H25A H 0.4519 -0.0893 0.6835 0.092 Uiso 1 1 calc R . .
H25B H 0.4241 -0.0682 0.7320 0.092 Uiso 1 1 calc R . .
H25C H 0.5308 -0.0830 0.7269 0.092 Uiso 1 1 calc R . .
C26 C 0.3971(3) 0.0268(2) 0.67301(16) 0.0587(12) Uani 1 1 d U . .
H26A H 0.3760 -0.0006 0.6472 0.088 Uiso 1 1 calc R . .
H26B H 0.4084 0.0682 0.6615 0.088 Uiso 1 1 calc R . .
H26C H 0.3489 0.0289 0.6935 0.088 Uiso 1 1 calc R . .
C27 C 0.6316(3) 0.20654(18) 0.75768(14) 0.0472(10) Uani 1 1 d U . .
H27 H 0.6512 0.2063 0.7264 0.057 Uiso 1 1 calc R . .
C28 C 0.7181(3) 0.2219(2) 0.79219(15) 0.0546(12) Uani 1 1 d U . .
H28A H 0.7425 0.2624 0.7850 0.082 Uiso 1 1 calc R . .
H28B H 0.7662 0.1904 0.7904 0.082 Uiso 1 1 calc R . .
H28C H 0.7006 0.2225 0.8232 0.082 Uiso 1 1 calc R . .
C29 C 0.5588(4) 0.2579(2) 0.75902(17) 0.0669(14) Uani 1 1 d U . .
H29A H 0.5872 0.2979 0.7536 0.100 Uiso 1 1 calc R . .
H29B H 0.5369 0.2582 0.7891 0.100 Uiso 1 1 calc R . .
H29C H 0.5058 0.2504 0.7352 0.100 Uiso 1 1 calc R . .
C30 C 0.6213(3) 0.10104(17) 0.60084(12) 0.0358(9) Uani 1 1 d U . .
C31 C 0.6179(3) 0.03817(17) 0.58800(12) 0.0363(9) Uani 1 1 d U . .
C32 C 0.5356(3) 0.01794(19) 0.56161(13) 0.0431(10) Uani 1 1 d U . .
H32 H 0.5305 -0.0242 0.5526 0.052 Uiso 1 1 calc R . .
C33 C 0.4621(3) 0.05714(19) 0.54826(14) 0.0457(10) Uani 1 1 d U . .
H33 H 0.4071 0.0419 0.5305 0.055 Uiso 1 1 calc R . .
C34 C 0.4682(3) 0.11826(19) 0.56057(14) 0.0466(10) Uani 1 1 d U . .
H34 H 0.4174 0.1451 0.5506 0.056 Uiso 1 1 calc R . .
C35 C 0.5470(3) 0.14194(17) 0.58736(13) 0.0403(9) Uani 1 1 d U . .
C36 C 0.5445(3) 0.20987(19) 0.60228(15) 0.0499(11) Uani 1 1 d U . .
H36 H 0.6075 0.2214 0.6184 0.060 Uiso 1 1 calc R . .
C37 C 0.4715(3) 0.2193(2) 0.63573(17) 0.0653(13) Uani 1 1 d U . .
H37A H 0.4712 0.2627 0.6451 0.098 Uiso 1 1 calc R . .
H37B H 0.4877 0.1932 0.6628 0.098 Uiso 1 1 calc R . .
H37C H 0.4094 0.2079 0.6205 0.098 Uiso 1 1 calc R . .
C38 C 0.5209(3) 0.2525(2) 0.56109(17) 0.0630(13) Uani 1 1 d U . .
H38A H 0.5199 0.2954 0.5716 0.095 Uiso 1 1 calc R . .
H38B H 0.4594 0.2415 0.5448 0.095 Uiso 1 1 calc R . .
H38C H 0.5683 0.2480 0.5404 0.095 Uiso 1 1 calc R . .
C39 C 0.6968(3) -0.00652(17) 0.60250(13) 0.0398(9) Uani 1 1 d U . .
H39 H 0.7552 0.0185 0.6097 0.048 Uiso 1 1 calc R . .
C40 C 0.7128(3) -0.05144(18) 0.56430(14) 0.0492(11) Uani 1 1 d U . .
H40A H 0.7645 -0.0793 0.5752 0.074 Uiso 1 1 calc R . .
H40B H 0.7281 -0.0282 0.5377 0.074 Uiso 1 1 calc R . .
H40C H 0.6559 -0.0757 0.5555 0.074 Uiso 1 1 calc R . .
C41 C 0.6846(3) -0.04347(19) 0.64549(15) 0.0522(11) Uani 1 1 d U . .
H41A H 0.7383 -0.0710 0.6531 0.078 Uiso 1 1 calc R . .
H41B H 0.6272 -0.0681 0.6399 0.078 Uiso 1 1 calc R . .
H41C H 0.6804 -0.0150 0.6710 0.078 Uiso 1 1 calc R . .
C51 C 0.8917(3) 0.35302(16) 0.55136(13) 0.0380(9) Uani 1 1 d U . .
C52 C 0.9224(3) 0.40558(18) 0.48832(15) 0.0545(11) Uani 1 1 d U . .
H52 H 0.9157 0.4215 0.4580 0.065 Uiso 1 1 calc R . .
C53 C 0.9929(3) 0.41683(18) 0.52147(14) 0.0526(11) Uani 1 1 d U . .
H53 H 1.0462 0.4418 0.5192 0.063 Uiso 1 1 calc R . .
C54 C 0.7811(3) 0.34072(17) 0.47829(13) 0.0460(10) Uani 1 1 d DU . .
C56 C 0.7168(4) 0.2639(2) 0.42550(15) 0.0652(13) Uani 1 1 d DU . .
H56 H 0.7226 0.2275 0.4081 0.078 Uiso 1 1 calc R A 1
C57 C 0.6321(4) 0.2919(2) 0.42365(16) 0.0705(14) Uani 1 1 d U C .
H57 H 0.5799 0.2746 0.4048 0.085 Uiso 1 1 calc R . .
C58 C 0.6201(4) 0.3437(2) 0.44787(17) 0.0733(14) Uani 1 1 d DU . .
H58 H 0.5601 0.3622 0.4456 0.088 Uiso 1 1 calc R B 3
C55A C 0.79600(6) 0.28772(8) 0.45269(6) 0.0537(10) Uani 0.469(5) 1 d PDU C 1
C60A C 0.89198(6) 0.25715(4) 0.46230(5) 0.0598(14) Uani 0.469(5) 1 d PDU C 1
H60A H 0.9247 0.2741 0.4918 0.072 Uiso 0.469(5) 1 calc PR C 1
C61A C 0.88252(18) 0.18748(5) 0.46752(14) 0.0621(18) Uani 0.469(5) 1 d PDU C 1
H61A H 0.9448 0.1689 0.4742 0.093 Uiso 0.469(5) 1 calc PR C 1
H61B H 0.8502 0.1701 0.4390 0.093 Uiso 0.469(5) 1 calc PR C 1
H61C H 0.8465 0.1786 0.4927 0.093 Uiso 0.469(5) 1 calc PR C 1
C62A C 0.95259(12) 0.27063(16) 0.42429(9) 0.0639(17) Uani 0.469(5) 1 d PDU C 1
H62A H 1.0137 0.2507 0.4318 0.096 Uiso 0.469(5) 1 calc PR C 1
H62B H 0.9611 0.3153 0.4217 0.096 Uiso 0.469(5) 1 calc PR C 1
H62C H 0.9216 0.2544 0.3951 0.096 Uiso 0.469(5) 1 calc PR C 1
C55B C 0.79600(6) 0.28772(8) 0.45269(6) 0.0537(10) Uani 0.531(5) 1 d PDU C 2
C60B C 0.88993(8) 0.25896(6) 0.44612(3) 0.0598(14) Uani 0.531(5) 1 d PDU C 2
H60B H 0.9400 0.2904 0.4547 0.072 Uiso 0.531(5) 1 calc PR C 2
C61B C 0.9105(2) 0.20278(9) 0.47700(7) 0.0621(18) Uani 0.531(5) 1 d PDU C 2
H61D H 0.9716 0.1856 0.4727 0.093 Uiso 0.531(5) 1 calc PR C 2
H61E H 0.8621 0.1714 0.4691 0.093 Uiso 0.531(5) 1 calc PR C 2
H61F H 0.9112 0.2151 0.5091 0.093 Uiso 0.531(5) 1 calc PR C 2
C62B C 0.8931(2) 0.23983(17) 0.39607(5) 0.0639(17) Uani 0.531(5) 1 d PDU C 2
H62D H 0.9544 0.2219 0.3931 0.096 Uiso 0.531(5) 1 calc PR C 2
H62E H 0.8828 0.2762 0.3762 0.096 Uiso 0.531(5) 1 calc PR C 2
H62F H 0.8443 0.2092 0.3869 0.096 Uiso 0.531(5) 1 calc PR C 2
C59A C 0.69490(17) 0.37030(6) 0.47618(8) 0.0598(11) Uani 0.735(11) 1 d PDU C 3
C63A C 0.68839(7) 0.43050(5) 0.50262(5) 0.0781(15) Uani 0.735(11) 1 d PDU C 3
H63A H 0.7298 0.4269 0.5326 0.094 Uiso 0.735(11) 1 calc PR C 3
C64A C 0.58874(9) 0.44179(12) 0.51244(11) 0.105(2) Uani 0.735(11) 1 d PDU C 3
H64A H 0.5865 0.4801 0.5300 0.158 Uiso 0.735(11) 1 calc PR C 3
H64B H 0.5686 0.4072 0.5302 0.158 Uiso 0.735(11) 1 calc PR C 3
H64C H 0.5470 0.4454 0.4834 0.158 Uiso 0.735(11) 1 calc PR C 3
C65A C 0.7211(2) 0.48622(8) 0.47654(12) 0.110(3) Uani 0.735(11) 1 d PDU C 3
H65A H 0.7177 0.5237 0.4949 0.165 Uiso 0.735(11) 1 calc PR C 3
H65B H 0.6806 0.4909 0.4473 0.165 Uiso 0.735(11) 1 calc PR C 3
H65C H 0.7857 0.4796 0.4708 0.165 Uiso 0.735(11) 1 calc PR C 3
C59B C 0.69490(17) 0.37030(6) 0.47618(8) 0.0598(11) Uani 0.265(11) 1 d PDU C 4
C63B C 0.67595(11) 0.43148(6) 0.49908(7) 0.0781(15) Uani 0.265(11) 1 d PDU C 4
H63B H 0.7254 0.4377 0.5258 0.094 Uiso 0.265(11) 1 calc PR C 4
C64B C 0.58127(16) 0.43031(16) 0.51662(14) 0.105(2) Uani 0.265(11) 1 d PDU C 4
H64D H 0.5708 0.4699 0.5313 0.158 Uiso 0.265(11) 1 calc PR C 4
H64E H 0.5803 0.3968 0.5390 0.158 Uiso 0.265(11) 1 calc PR C 4
H64F H 0.5319 0.4235 0.4909 0.158 Uiso 0.265(11) 1 calc PR C 4
C65B C 0.6791(4) 0.48644(9) 0.46625(14) 0.110(3) Uani 0.265(11) 1 d PDU C 4
H65D H 0.6664 0.5247 0.4820 0.165 Uiso 0.265(11) 1 calc PR C 4
H65E H 0.6317 0.4808 0.4395 0.165 Uiso 0.265(11) 1 calc PR C 4
H65F H 0.7411 0.4888 0.4563 0.165 Uiso 0.265(11) 1 calc PR C 4
C66 C 1.0358(3) 0.38037(17) 0.60200(13) 0.0416(9) Uani 1 1 d U . .
H66A H 1.0905 0.4073 0.6000 0.050 Uiso 1 1 calc R . .
H66B H 1.0589 0.3373 0.6054 0.050 Uiso 1 1 calc R . .
C67 C 0.9925(3) 0.39803(16) 0.64499(13) 0.0385(9) Uani 1 1 d U . .
C68 C 1.0968(3) 0.48228(18) 0.65998(13) 0.0439(10) Uani 1 1 d U . .
C69 C 1.0657(3) 0.54310(18) 0.64735(13) 0.0475(10) Uani 1 1 d U . .
C70 C 1.1322(3) 0.5867(2) 0.63821(15) 0.0588(12) Uani 1 1 d U . .
H70 H 1.1124 0.6274 0.6296 0.071 Uiso 1 1 calc R . .
C71 C 1.2255(4) 0.5720(2) 0.64142(16) 0.0660(14) Uani 1 1 d U . .
H71 H 1.2695 0.6020 0.6345 0.079 Uiso 1 1 calc R . .
C72 C 1.2546(3) 0.5138(2) 0.65468(15) 0.0621(13) Uani 1 1 d U . .
H72 H 1.3195 0.5045 0.6580 0.074 Uiso 1 1 calc R . .
C73 C 1.1917(3) 0.4675(2) 0.66357(14) 0.0509(11) Uani 1 1 d U . .
C74 C 1.2294(3) 0.4048(2) 0.67872(18) 0.0697(14) Uani 1 1 d U . .
H74 H 1.1749 0.3772 0.6815 0.084 Uiso 1 1 calc R . .
C75 C 1.2860(4) 0.3754(3) 0.6431(2) 0.105(2) Uani 1 1 d U . .
H75A H 1.3088 0.3347 0.6540 0.157 Uiso 1 1 calc R . .
H75B H 1.3393 0.4020 0.6391 0.157 Uiso 1 1 calc R . .
H75C H 1.2458 0.3710 0.6138 0.157 Uiso 1 1 calc R . .
C76 C 1.2873(4) 0.4092(3) 0.7258(2) 0.107(2) Uani 1 1 d U . .
H76A H 1.3107 0.3681 0.7355 0.160 Uiso 1 1 calc R . .
H76B H 1.2482 0.4251 0.7480 0.160 Uiso 1 1 calc R . .
H76C H 1.3402 0.4372 0.7243 0.160 Uiso 1 1 calc R . .
C77 C 0.9629(3) 0.55881(19) 0.64345(15) 0.0546(11) Uani 1 1 d U . .
H77 H 0.9341 0.5290 0.6634 0.066 Uiso 1 1 calc R . .
C78 C 0.9454(4) 0.6236(2) 0.66129(19) 0.0787(16) Uani 1 1 d U . .
H78A H 0.8779 0.6313 0.6585 0.118 Uiso 1 1 calc R . .
H78B H 0.9744 0.6544 0.6432 0.118 Uiso 1 1 calc R . .
H78C H 0.9725 0.6268 0.6935 0.118 Uiso 1 1 calc R . .
C79 C 0.9141(3) 0.5497(2) 0.59494(15) 0.0597(13) Uani 1 1 d U . .
H79A H 0.8476 0.5598 0.5938 0.090 Uiso 1 1 calc R . .
H79B H 0.9207 0.5066 0.5858 0.090 Uiso 1 1 calc R . .
H79C H 0.9424 0.5768 0.5740 0.090 Uiso 1 1 calc R . .
C80 C 0.8793(3) 0.37774(17) 0.69342(13) 0.0399(9) Uani 1 1 d U . .
C81 C 0.9196(3) 0.35200(16) 0.73548(13) 0.0404(9) Uani 1 1 d U . .
C82 C 0.8785(3) 0.36476(17) 0.77465(14) 0.0439(10) Uani 1 1 d U . .
H82 H 0.9041 0.3468 0.8030 0.053 Uiso 1 1 calc R . .
C83 C 0.8023(3) 0.4025(2) 0.77324(15) 0.0542(11) Uani 1 1 d U . .
H83 H 0.7766 0.4115 0.8006 0.065 Uiso 1 1 calc R . .
C84 C 0.7632(3) 0.4272(2) 0.73250(15) 0.0555(12) Uani 1 1 d U . .
H84 H 0.7105 0.4537 0.7319 0.067 Uiso 1 1 calc R . .
C85 C 0.7988(3) 0.41454(19) 0.69167(14) 0.0464(10) Uani 1 1 d U . .
C86 C 1.0071(3) 0.31233(17) 0.73984(14) 0.0432(10) Uani 1 1 d U . .
H86 H 1.0221 0.3036 0.7083 0.052 Uiso 1 1 calc R . .
C87 C 0.9944(3) 0.25067(18) 0.76327(15) 0.0536(12) Uani 1 1 d U . .
H87A H 1.0523 0.2267 0.7649 0.080 Uiso 1 1 calc R . .
H87B H 0.9433 0.2276 0.7456 0.080 Uiso 1 1 calc R . .
H87C H 0.9794 0.2581 0.7943 0.080 Uiso 1 1 calc R . .
C88 C 1.0888(3) 0.34744(19) 0.76556(15) 0.0520(11) Uani 1 1 d U . .
H88A H 1.1451 0.3217 0.7681 0.078 Uiso 1 1 calc R . .
H88B H 1.0747 0.3579 0.7963 0.078 Uiso 1 1 calc R . .
H88C H 1.0994 0.3855 0.7489 0.078 Uiso 1 1 calc R . .
C89 C 0.7467(3) 0.4372(2) 0.64703(17) 0.0667(13) Uani 1 1 d U . .
H89 H 0.7887 0.4332 0.6228 0.080 Uiso 1 1 calc R . .
C90 C 0.7155(4) 0.5049(2) 0.64869(18) 0.0819(16) Uani 1 1 d U . .
H90A H 0.6823 0.5168 0.6188 0.123 Uiso 1 1 calc R . .
H90B H 0.7705 0.5314 0.6562 0.123 Uiso 1 1 calc R . .
H90C H 0.6739 0.5097 0.6722 0.123 Uiso 1 1 calc R . .
C91 C 0.6625(4) 0.3956(3) 0.6343(2) 0.096(2) Uani 1 1 d U . .
H91A H 0.6279 0.4094 0.6052 0.144 Uiso 1 1 calc R . .
H91B H 0.6218 0.3976 0.6584 0.144 Uiso 1 1 calc R . .
H91C H 0.6836 0.3530 0.6312 0.144 Uiso 1 1 calc R . .
C100 C 0.6296(3) 0.1264(2) 0.47268(14) 0.0550(12) Uani 1 1 d DU . .
H10A H 0.6691 0.1617 0.4846 0.066 Uiso 1 1 calc R . .
H10B H 0.6186 0.1002 0.4990 0.066 Uiso 1 1 calc R . .
Cl5 Cl 0.52157(9) 0.15414(6) 0.44509(5) 0.0684(4) Uani 1 1 d DU . .
Cl6 Cl 0.68825(9) 0.08309(6) 0.43476(4) 0.0724(4) Uani 1 1 d DU . .
C10A C 0.8473(6) 0.7845(3) 0.4602(3) 0.094(2) Uani 0.640(3) 1 d PDU D 5
H10C H 0.9058 0.8085 0.4603 0.113 Uiso 0.640(3) 1 calc PR D 5
H10D H 0.8158 0.7820 0.4282 0.113 Uiso 0.640(3) 1 calc PR D 5
Cl7A Cl 0.7743(3) 0.82050(18) 0.49487(14) 0.1186(7) Uani 0.640(3) 1 d PDU D 5
Cl8A Cl 0.8726(2) 0.71004(13) 0.48206(11) 0.1199(9) Uani 0.640(3) 1 d PDU D 5
C10B C 0.8533(6) 0.7842(5) 0.4729(5) 0.094(2) Uani 0.360(3) 1 d PDU D 6
H10E H 0.8984 0.7622 0.4956 0.113 Uiso 0.360(3) 1 calc PR D 6
H10F H 0.8885 0.8117 0.4545 0.113 Uiso 0.360(3) 1 calc PR D 6
Cl7B Cl 0.7748(6) 0.8271(3) 0.5007(3) 0.1186(7) Uani 0.360(3) 1 d PDU D 6
Cl8B Cl 0.7866(4) 0.7310(2) 0.43719(19) 0.1199(9) Uani 0.360(3) 1 d PDU D 6
C102 C 0.3418(12) 0.3592(6) 0.4633(4) 0.295(4) Uani 1 1 d DU . .
H10G H 0.3523 0.3510 0.4963 0.443 Uiso 1 1 calc R . .
H10H H 0.2856 0.3846 0.4560 0.443 Uiso 1 1 calc R . .
H10I H 0.3958 0.3812 0.4543 0.443 Uiso 1 1 calc R . .
C103 C 0.3296(13) 0.3015(6) 0.4388(4) 0.295(4) Uani 1 1 d DU . .
H10J H 0.3793 0.2730 0.4525 0.354 Uiso 1 1 calc R . .
H10K H 0.2692 0.2836 0.4446 0.354 Uiso 1 1 calc R . .
O1 O 0.3308(9) 0.3013(4) 0.3924(3) 0.295(4) Uani 1 1 d DU . .
C104 C 0.2970(12) 0.2412(6) 0.3717(4) 0.295(4) Uani 1 1 d DU . .
H10L H 0.2280 0.2408 0.3648 0.354 Uiso 1 1 calc R . .
H10M H 0.3173 0.2064 0.3924 0.354 Uiso 1 1 calc R . .
C105 C 0.3414(11) 0.2378(7) 0.3286(4) 0.295(4) Uani 1 1 d DU . .
H10N H 0.3227 0.1993 0.3124 0.443 Uiso 1 1 calc R . .
H10O H 0.4096 0.2387 0.3362 0.443 Uiso 1 1 calc R . .
H10P H 0.3210 0.2730 0.3089 0.443 Uiso 1 1 calc R . .

loop_
_atom_site_aniso_label
_atom_site_aniso_U_11
_atom_site_aniso_U_22
_atom_site_aniso_U_33
_atom_site_aniso_U_23
_atom_site_aniso_U_13
_atom_site_aniso_U_12
Cr1 0.0366(3) 0.0324(3) 0.0299(3) 0.0017(2) 0.0043(2) 0.0031(2)
Cr2 0.0482(3) 0.0306(3) 0.0321(3) -0.0005(3) 0.0088(3) -0.0004(3)
Cl1 0.0394(5) 0.0475(5) 0.0461(6) 0.0082(4) 0.0067(4) 0.0015(4)
Cl2 0.0559(6) 0.0388(5) 0.0399(6) -0.0018(4) 0.0106(4) -0.0057(4)
Cl3 0.0518(6) 0.0391(5) 0.0418(6) 0.0026(4) 0.0042(5) 0.0015(4)
Cl4 0.0546(5) 0.0368(5) 0.0340(5) -0.0003(4) 0.0073(4) 0.0053(4)
N1 0.0447(16) 0.0369(15) 0.0288(17) 0.0019(13) 0.0030(13) 0.0070(13)
N2 0.0384(15) 0.0357(15) 0.0302(17) 0.0009(13) 0.0044(13) 0.0019(13)
N3 0.0390(16) 0.0459(17) 0.0285(17) -0.0063(14) 0.0024(13) -0.0017(14)
N4 0.0387(15) 0.0336(15) 0.0275(16) -0.0019(12) 0.0009(13) 0.0025(12)
N5 0.068(2) 0.0320(15) 0.0327(18) 0.0015(13) 0.0105(15) 0.0030(15)
N6 0.0618(19) 0.0333(16) 0.0348(17) -0.0041(13) 0.0176(15) -0.0005(14)
N7 0.0542(18) 0.0426(17) 0.0311(18) -0.0042(14) 0.0090(15) -0.0048(15)
N8 0.0490(18) 0.0379(15) 0.0331(17) -0.0020(13) 0.0121(14) -0.0024(13)
C1 0.0398(18) 0.0344(17) 0.0294(19) -0.0023(15) 0.0059(15) 0.0017(15)
C2 0.048(2) 0.044(2) 0.034(2) 0.0073(17) 0.0024(17) 0.0147(17)
C3 0.048(2) 0.043(2) 0.030(2) 0.0061(16) 0.0033(17) 0.0044(17)
C4 0.0393(19) 0.0404(19) 0.035(2) 0.0093(16) 0.0056(16) 0.0131(15)
C5 0.0388(19) 0.0434(19) 0.034(2) 0.0067(16) 0.0044(16) 0.0158(15)
C6 0.043(2) 0.061(2) 0.039(2) -0.0014(19) 0.0016(18) 0.0136(18)
C7 0.040(2) 0.075(3) 0.051(3) -0.003(2) 0.013(2) 0.007(2)
C8 0.034(2) 0.069(3) 0.052(3) -0.005(2) 0.0050(18) 0.0063(19)
C10 0.055(2) 0.045(2) 0.030(2) 0.0050(17) 0.0081(18) 0.0117(17)
C11 0.053(2) 0.049(2) 0.042(2) -0.0043(19) 0.0083(19) 0.0002(19)
C12 0.092(3) 0.043(2) 0.053(3) 0.011(2) 0.014(2) 0.016(2)
C9 0.039(2) 0.047(2) 0.042(2) 0.0025(17) 0.0017(17) 0.0110(17)
C13 0.042(2) 0.058(2) 0.052(3) -0.0112(19) 0.0089(19) 0.0078(19)
C14 0.061(3) 0.078(3) 0.047(3) -0.011(2) 0.003(2) 0.008(2)
C15 0.050(2) 0.063(3) 0.061(3) -0.011(2) 0.003(2) 0.002(2)
C16 0.0383(18) 0.0409(19) 0.0261(19) 0.0026(16) 0.0073(15) -0.0010(15)
C17 0.0376(18) 0.0315(17) 0.032(2) -0.0019(15) 0.0078(15) 0.0000(15)
C18 0.0334(18) 0.051(2) 0.030(2) -0.0058(16) 0.0061(16) 0.0004(16)
C19 0.0342(19) 0.052(2) 0.044(2) -0.0068(18) 0.0089(17) 0.0007(16)
C20 0.049(2) 0.062(2) 0.050(2) 0.000(2) 0.014(2) -0.012(2)
C21 0.046(2) 0.081(3) 0.040(2) -0.005(2) 0.0131(19) -0.007(2)
C22 0.047(2) 0.063(2) 0.045(2) -0.014(2) 0.0125(19) -0.0063(19)
C23 0.039(2) 0.050(2) 0.038(2) -0.0056(17) 0.0070(17) 0.0005(17)
C24 0.039(2) 0.050(2) 0.053(2) -0.0091(19) 0.0076(18) -0.0053(18)
C25 0.055(3) 0.053(2) 0.075(3) -0.012(2) 0.006(2) -0.004(2)
C26 0.056(3) 0.057(3) 0.061(3) -0.009(2) 0.000(2) -0.007(2)
C27 0.058(2) 0.045(2) 0.040(2) -0.0054(18) 0.0128(19) -0.0011(18)
C28 0.066(3) 0.055(2) 0.044(3) -0.015(2) 0.014(2) -0.019(2)
C29 0.088(3) 0.057(3) 0.058(3) -0.012(2) 0.017(3) 0.013(2)
C30 0.0400(19) 0.0407(18) 0.027(2) -0.0021(16) 0.0046(15) -0.0040(15)
C31 0.0406(19) 0.0415(18) 0.027(2) -0.0012(15) 0.0051(16) -0.0017(15)
C32 0.047(2) 0.046(2) 0.037(2) -0.0067(18) 0.0095(17) -0.0065(17)
C33 0.036(2) 0.057(2) 0.044(2) -0.0071(19) 0.0041(18) -0.0074(18)
C34 0.041(2) 0.057(2) 0.041(2) 0.0003(19) 0.0019(18) 0.0049(18)
C35 0.044(2) 0.0391(18) 0.038(2) -0.0014(16) 0.0050(17) -0.0010(16)
C36 0.047(2) 0.048(2) 0.052(3) -0.0019(19) -0.0023(19) 0.0126(18)
C37 0.060(3) 0.066(3) 0.070(3) -0.012(2) 0.008(2) 0.020(2)
C38 0.057(3) 0.051(2) 0.077(3) 0.009(2) -0.007(2) 0.007(2)
C39 0.045(2) 0.0361(18) 0.040(2) -0.0078(16) 0.0086(17) -0.0009(16)
C40 0.053(2) 0.044(2) 0.051(3) -0.0128(19) 0.009(2) -0.0016(18)
C41 0.056(2) 0.047(2) 0.056(3) 0.0095(19) 0.016(2) 0.0094(19)
C51 0.053(2) 0.0280(17) 0.035(2) -0.0021(15) 0.0103(16) 0.0082(15)
C52 0.089(3) 0.038(2) 0.039(2) 0.0011(18) 0.019(2) -0.007(2)
C53 0.086(3) 0.038(2) 0.037(2) -0.0014(17) 0.022(2) -0.013(2)
C54 0.074(2) 0.0363(18) 0.028(2) 0.0075(15) 0.0088(18) 0.0033(17)
C56 0.105(3) 0.051(2) 0.041(3) -0.001(2) 0.014(2) -0.019(2)
C57 0.093(3) 0.067(3) 0.044(3) 0.022(2) -0.017(3) -0.017(3)
C58 0.083(3) 0.074(3) 0.058(3) 0.021(2) -0.009(2) 0.011(3)
C55A 0.080(2) 0.043(2) 0.041(2) -0.0011(17) 0.0198(19) -0.0048(19)
C60A 0.086(3) 0.047(2) 0.056(4) -0.024(2) 0.043(3) -0.009(2)
C61A 0.041(4) 0.082(4) 0.062(4) 0.021(3) 0.005(3) -0.006(3)
C62A 0.096(4) 0.050(4) 0.050(4) 0.002(3) 0.028(3) 0.004(3)
C55B 0.080(2) 0.043(2) 0.041(2) -0.0011(17) 0.0198(19) -0.0048(19)
C60B 0.086(3) 0.047(2) 0.056(4) -0.024(2) 0.043(3) -0.009(2)
C61B 0.041(4) 0.082(4) 0.062(4) 0.021(3) 0.005(3) -0.006(3)
C62B 0.096(4) 0.050(4) 0.050(4) 0.002(3) 0.028(3) 0.004(3)
C59A 0.080(3) 0.057(2) 0.041(3) 0.0105(19) -0.001(2) 0.013(2)
C63A 0.100(3) 0.067(3) 0.064(3) -0.003(2) -0.002(3) 0.042(3)
C64A 0.109(4) 0.119(5) 0.085(4) 0.007(3) 0.005(3) 0.067(3)
C65A 0.147(7) 0.053(3) 0.129(6) 0.003(3) 0.019(5) 0.042(4)
C59B 0.080(3) 0.057(2) 0.041(3) 0.0105(19) -0.001(2) 0.013(2)
C63B 0.100(3) 0.067(3) 0.064(3) -0.003(2) -0.002(3) 0.042(3)
C64B 0.109(4) 0.119(5) 0.085(4) 0.007(3) 0.005(3) 0.067(3)
C65B 0.147(7) 0.053(3) 0.129(6) 0.003(3) 0.019(5) 0.042(4)
C66 0.048(2) 0.0345(19) 0.045(2) -0.0041(17) 0.0142(17) -0.0028(17)
C67 0.051(2) 0.0322(18) 0.035(2) 0.0033(16) 0.0141(17) 0.0004(16)
C68 0.058(2) 0.048(2) 0.026(2) -0.0036(17) 0.0067(18) -0.0122(17)
C69 0.067(2) 0.043(2) 0.033(2) -0.0108(17) 0.0070(19) -0.0095(18)
C70 0.080(3) 0.047(2) 0.050(3) -0.001(2) 0.009(2) -0.018(2)
C71 0.070(3) 0.064(3) 0.061(3) 0.006(2) -0.001(3) -0.027(2)
C72 0.055(2) 0.079(3) 0.050(3) 0.008(2) -0.002(2) -0.017(2)
C73 0.057(2) 0.057(2) 0.037(2) 0.0022(19) 0.000(2) -0.0088(19)
C74 0.049(3) 0.077(3) 0.082(3) 0.022(3) 0.005(2) -0.003(2)
C75 0.073(3) 0.092(4) 0.157(5) 0.031(4) 0.046(4) 0.029(3)
C76 0.067(3) 0.125(5) 0.116(4) 0.065(4) -0.034(3) -0.030(3)
C77 0.074(3) 0.041(2) 0.051(3) -0.0058(19) 0.017(2) 0.001(2)
C78 0.103(4) 0.048(3) 0.090(4) -0.015(3) 0.029(3) 0.005(3)
C79 0.064(3) 0.068(3) 0.049(3) -0.002(2) 0.014(2) 0.003(2)
C80 0.048(2) 0.0387(19) 0.034(2) -0.0028(16) 0.0089(17) -0.0048(16)
C81 0.053(2) 0.0335(18) 0.035(2) -0.0044(16) 0.0088(17) -0.0053(16)
C82 0.058(2) 0.040(2) 0.034(2) -0.0032(17) 0.0084(18) 0.0007(18)
C83 0.063(3) 0.056(2) 0.047(2) -0.006(2) 0.022(2) 0.001(2)
C84 0.054(2) 0.062(3) 0.054(3) 0.006(2) 0.017(2) 0.017(2)
C85 0.052(2) 0.050(2) 0.038(2) 0.0004(18) 0.0119(17) 0.0026(18)
C86 0.057(2) 0.0349(19) 0.039(2) -0.0035(17) 0.0097(18) 0.0017(17)
C87 0.068(3) 0.041(2) 0.052(3) 0.003(2) 0.007(2) 0.000(2)
C88 0.054(2) 0.049(2) 0.053(3) -0.001(2) 0.006(2) 0.0027(19)
C89 0.063(3) 0.084(3) 0.054(3) 0.015(3) 0.008(2) 0.008(2)
C90 0.090(3) 0.087(3) 0.076(3) 0.028(3) 0.037(3) 0.036(3)
C91 0.084(4) 0.107(4) 0.089(4) 0.003(4) -0.017(3) 0.008(3)
C100 0.063(3) 0.055(2) 0.047(3) -0.002(2) 0.005(2) -0.002(2)
Cl5 0.0674(7) 0.0579(7) 0.0763(9) 0.0092(6) -0.0031(6) -0.0064(6)
Cl6 0.0802(8) 0.0716(7) 0.0668(8) -0.0264(6) 0.0147(6) -0.0056(6)
C10A 0.110(4) 0.102(4) 0.076(5) -0.003(3) 0.031(4) 0.029(3)
Cl7A 0.1277(13) 0.0990(13) 0.1415(17) -0.0185(12) 0.0642(12) 0.0127(11)
Cl8A 0.136(2) 0.0991(16) 0.134(2) -0.0148(14) 0.0534(15) 0.0230(14)
C10B 0.110(4) 0.102(4) 0.076(5) -0.003(3) 0.031(4) 0.029(3)
Cl7B 0.1277(13) 0.0990(13) 0.1415(17) -0.0185(12) 0.0642(12) 0.0127(11)
Cl8B 0.136(2) 0.0991(16) 0.134(2) -0.0148(14) 0.0534(15) 0.0230(14)
C102 0.353(8) 0.273(7) 0.246(7) -0.074(6) -0.011(7) 0.018(6)
C103 0.353(8) 0.273(7) 0.246(7) -0.074(6) -0.011(7) 0.018(6)
O1 0.353(8) 0.273(7) 0.246(7) -0.074(6) -0.011(7) 0.018(6)
C104 0.353(8) 0.273(7) 0.246(7) -0.074(6) -0.011(7) 0.018(6)
C105 0.353(8) 0.273(7) 0.246(7) -0.074(6) -0.011(7) 0.018(6)

loop_
_atom_type_symbol
_atom_type_description
_atom_type_scat_dispersion_real
_atom_type_scat_dispersion_imag
_atom_type_scat_source
C C 0.0033 0.0016 'International Tables Vol C Tables 4.2.6.8 and 6.1.1.4'
H H 0.0000 0.0000 'International Tables Vol C Tables 4.2.6.8 and 6.1.1.4'
N N 0.0061 0.0033 'International Tables Vol C Tables 4.2.6.8 and 6.1.1.4'
Cl Cl 0.1484 0.1585 'International Tables Vol C Tables 4.2.6.8 and 6.1.1.4'
Cr Cr 0.3209 0.6236 'International Tables Vol C Tables 4.2.6.8 and 6.1.1.4'
O O 0.0106 0.0060 'International Tables Vol C Tables 4.2.6.8 and 6.1.1.4'

loop_
_geom_angle_atom_site_label_1
_geom_angle_atom_site_label_2
_geom_angle_atom_site_label_3
_geom_angle
C1 Cr1 N4 84.41(13)
C1 Cr1 Cl4 94.73(11)
N4 Cr1 Cl4 93.24(9)
C1 Cr1 Cl1 92.06(11)
N4 Cr1 Cl1 172.72(9)
Cl4 Cr1 Cl1 93.39(5)
C1 Cr1 Cl2 93.90(11)
N4 Cr1 Cl2 86.97(9)
Cl4 Cr1 Cl2 171.35(4)
Cl1 Cr1 Cl2 86.93(5)
C1 Cr1 Cl3 176.66(10)
N4 Cr1 Cl3 96.20(9)
Cl4 Cr1 Cl3 88.52(6)
Cl1 Cr1 Cl3 86.97(5)
Cl2 Cr1 Cl3 82.86(6)
N8 Cr2 C51 89.76(14)
N8 Cr2 Cl3 169.29(10)
C51 Cr2 Cl3 96.33(12)
N8 Cr2 Cl2 91.19(10)
C51 Cr2 Cl2 178.21(10)
Cl3 Cr2 Cl2 82.97(6)
N8 Cr2 Cl1 106.45(10)
C51 Cr2 Cl1 97.86(11)
Cl3 Cr2 Cl1 81.49(6)
Cl2 Cr2 Cl1 80.42(5)
Cr1 Cl1 Cr2 77.00(6)
Cr1 Cl2 Cr2 80.24(6)
Cr2 Cl3 Cr1 80.82(6)
C1 N1 C2 110.5(3)
C1 N1 C4 128.6(3)
C2 N1 C4 120.8(3)
C1 N2 C3 111.5(3)
C1 N2 C16 125.1(3)
C3 N2 C16 123.0(3)
C17 N3 C18 131.2(3)
C17 N3 H903 114.4
C18 N3 H903 114.4
C17 N4 C30 113.1(3)
C17 N4 Cr1 122.4(2)
C30 N4 Cr1 124.3(2)
C51 N5 C52 111.3(3)
C51 N5 C54 126.9(3)
C52 N5 C54 121.6(3)
C51 N6 C53 111.8(3)
C51 N6 C66 123.2(3)
C53 N6 C66 124.7(3)
C67 N7 C68 123.0(3)
C67 N7 H907 118.5
C68 N7 H907 118.5
C67 N8 C80 114.8(3)
C67 N8 Cr2 125.9(3)
C80 N8 Cr2 119.0(2)
N2 C1 N1 103.9(3)
N2 C1 Cr1 119.9(3)
N1 C1 Cr1 136.0(3)
C3 C2 N1 107.1(3)
C3 C2 H2 126.5
N1 C2 H2 126.5
C2 C3 N2 107.1(3)
C2 C3 H3 126.4
N2 C3 H3 126.4
C9 C4 C5 123.4(3)
C9 C4 N1 118.6(3)
C5 C4 N1 117.8(3)
C6 C5 C4 115.7(4)
C6 C5 C10 120.7(4)
C4 C5 C10 123.5(3)
C7 C6 C5 122.4(4)
C7 C6 H6 118.8
C5 C6 H6 118.8
C6 C7 C8 119.6(4)
C6 C7 H7 120.2
C8 C7 H7 120.2
C7 C8 C9 121.8(4)
C7 C8 H8 119.1
C9 C8 H8 119.1
C5 C10 C11 113.4(3)
C5 C10 C12 110.4(3)
C11 C10 C12 108.7(3)
C5 C10 H10 108.1
C11 C10 H10 108.1
C12 C10 H10 108.1
C10 C11 H11A 109.5
C10 C11 H11B 109.5
H11A C11 H11B 109.5
C10 C11 H11C 109.5
H11A C11 H11C 109.5
H11B C11 H11C 109.5
C10 C12 H12A 109.5
C10 C12 H12B 109.5
H12A C12 H12B 109.5
C10 C12 H12C 109.5
H12A C12 H12C 109.5
H12B C12 H12C 109.5
C4 C9 C8 117.0(3)
C4 C9 C13 122.9(2)
C8 C9 C13 119.8(3)
C14 C13 C9 110.76(11)
C14 C13 C15 109.17(12)
C9 C13 C15 111.87(12)
C14 C13 H13 108.3
C9 C13 H13 108.3
C15 C13 H13 108.3
C13 C14 H14A 109.5
C13 C14 H14B 109.5
H14A C14 H14B 109.5
C13 C14 H14C 109.5
H14A C14 H14C 109.5
H14B C14 H14C 109.5
C13 C15 H15A 109.5
C13 C15 H15B 109.5
H15A C15 H15B 109.5
C13 C15 H15C 109.5
H15A C15 H15C 109.5
H15B C15 H15C 109.5
N2 C16 C17 113.9(3)
N2 C16 H16A 108.8
C17 C16 H16A 108.8
N2 C16 H16B 108.8
C17 C16 H16B 108.8
H16A C16 H16B 107.7
N4 C17 N3 122.3(3)
N4 C17 C16 120.4(3)
N3 C17 C16 117.2(3)
C19 C18 C23 122.6(4)
C19 C18 N3 117.0(3)
C23 C18 N3 120.2(3)
C20 C19 C18 117.8(4)
C20 C19 C24 121.1(4)
C18 C19 C24 120.8(4)
C19 C20 C21 120.6(4)
C19 C20 H20 119.7
C21 C20 H20 119.7
C22 C21 C20 120.5(4)
C22 C21 H21 119.8
C20 C21 H21 119.8
C21 C22 C23 121.5(4)
C21 C22 H22 119.3
C23 C22 H22 119.3
C18 C23 C22 116.8(4)
C18 C23 C27 124.6(4)
C22 C23 C27 118.3(4)
C19 C24 C26 109.1(3)
C19 C24 C25 116.1(4)
C26 C24 C25 108.9(3)
C19 C24 H24 107.5
C26 C24 H24 107.5
C25 C24 H24 107.5
C24 C25 H25A 109.5
C24 C25 H25B 109.5
H25A C25 H25B 109.5
C24 C25 H25C 109.5
H25A C25 H25C 109.5
H25B C25 H25C 109.5
C24 C26 H26A 109.5
C24 C26 H26B 109.5
H26A C26 H26B 109.5
C24 C26 H26C 109.5
H26A C26 H26C 109.5
H26B C26 H26C 109.5
C23 C27 C29 111.0(4)
C23 C27 C28 113.1(3)
C29 C27 C28 109.0(4)
C23 C27 H27 107.9
C29 C27 H27 107.9
C28 C27 H27 107.9
C27 C28 H28A 109.5
C27 C28 H28B 109.5
H28A C28 H28B 109.5
C27 C28 H28C 109.5
H28A C28 H28C 109.5
H28B C28 H28C 109.5
C27 C29 H29A 109.5
C27 C29 H29B 109.5
H29A C29 H29B 109.5
C27 C29 H29C 109.5
H29A C29 H29C 109.5
H29B C29 H29C 109.5
C35 C30 C31 122.2(3)
C35 C30 N4 121.9(3)
C31 C30 N4 115.5(3)
C32 C31 C30 116.6(3)
C32 C31 C39 120.5(3)
C30 C31 C39 122.9(3)
C33 C32 C31 122.1(4)
C33 C32 H32 119.0
C31 C32 H32 119.0
C34 C33 C32 120.0(4)
C34 C33 H33 120.0
C32 C33 H33 120.0
C33 C34 C35 121.5(4)
C33 C34 H34 119.2
C35 C34 H34 119.2
C34 C35 C30 117.6(3)
C34 C35 C36 117.7(3)
C30 C35 C36 124.6(3)
C38 C36 C35 111.3(4)
C38 C36 C37 109.1(4)
C35 C36 C37 110.6(4)
C38 C36 H36 108.6
C35 C36 H36 108.6
C37 C36 H36 108.6
C36 C37 H37A 109.5
C36 C37 H37B 109.5
H37A C37 H37B 109.5
C36 C37 H37C 109.5
H37A C37 H37C 109.5
H37B C37 H37C 109.5
C36 C38 H38A 109.5
C36 C38 H38B 109.5
H38A C38 H38B 109.5
C36 C38 H38C 109.5
H38A C38 H38C 109.5
H38B C38 H38C 109.5
C31 C39 C41 113.8(3)
C31 C39 C40 112.4(3)
C41 C39 C40 108.8(3)
C31 C39 H39 107.2
C41 C39 H39 107.2
C40 C39 H39 107.2
C39 C40 H40A 109.5
C39 C40 H40B 109.5
H40A C40 H40B 109.5
C39 C40 H40C 109.5
H40A C40 H40C 109.5
H40B C40 H40C 109.5
C39 C41 H41A 109.5
C39 C41 H41B 109.5
H41A C41 H41B 109.5
C39 C41 H41C 109.5
H41A C41 H41C 109.5
H41B C41 H41C 109.5
N6 C51 N5 103.0(3)
N6 C51 Cr2 116.8(3)
N5 C51 Cr2 140.2(3)
C53 C52 N5 107.2(4)
C53 C52 H52 126.4
N5 C52 H52 126.4
C52 C53 N6 106.7(4)
C52 C53 H53 126.6
N6 C53 H53 126.6
C59A C54 C55A 123.5(3)
C59A C54 N5 119.5(3)
C55A C54 N5 117.0(3)
C57 C56 C55A 121.3(4)
C57 C56 H56 119.4
C55A C56 H56 119.4
C58 C57 C56 121.7(5)
C58 C57 H57 119.2
C56 C57 H57 119.2
C57 C58 C59A 121.0(5)
C57 C58 H58 119.5
C59A C58 H58 119.5
C56 C55A C54 115.8(3)
C56 C55A C60A 126.6(2)
C54 C55A C60A 117.0(2)
C61A C60A C55A 110.88(11)
C61A C60A C62A 109.18(13)
C55A C60A C62A 111.88(12)
C61A C60A H60A 108.3
C55A C60A H60A 108.3
C62A C60A H60A 108.3
C60A C61A H61A 109.5
C60A C61A H61B 109.5
H61A C61A H61B 109.5
C60A C61A H61C 109.5
H61A C61A H61C 109.5
H61B C61A H61C 109.5
C60A C62A H62A 109.5
C60A C62A H62B 109.5
H62A C62A H62B 109.5
C60A C62A H62C 109.5
H62A C62A H62C 109.5
H62B C62A H62C 109.5
C61B C60B C62B 109.20(13)
C61B C60B H60B 108.3
C62B C60B H60B 108.3
C60B C61B H61D 109.5
C60B C61B H61E 109.5
H61D C61B H61E 109.5
C60B C61B H61F 109.5
H61D C61B H61F 109.5
H61E C61B H61F 109.5
C60B C62B H62D 109.5
C60B C62B H62E 109.5
H62D C62B H62E 109.5
C60B C62B H62F 109.5
H62D C62B H62F 109.5
H62E C62B H62F 109.5
C54 C59A C58 116.8(3)
C54 C59A C63A 119.0(2)
C58 C59A C63A 124.1(3)
C64A C63A C59A 110.93(12)
C64A C63A C65A 109.20(13)
C59A C63A C65A 111.79(13)
C64A C63A H63A 108.3
C59A C63A H63A 108.3
C65A C63A H63A 108.3
C63A C64A H64A 109.5
C63A C64A H64B 109.5
H64A C64A H64B 109.5
C63A C64A H64C 109.5
H64A C64A H64C 109.5
H64B C64A H64C 109.5
C63A C65A H65A 109.5
C63A C65A H65B 109.5
H65A C65A H65B 109.5
C63A C65A H65C 109.5
H65A C65A H65C 109.5
H65B C65A H65C 109.5
C64B C63B C65B 109.19(14)
C64B C63B H63B 108.3
C65B C63B H63B 108.3
C63B C64B H64D 109.5
C63B C64B H64E 109.5
H64D C64B H64E 109.5
C63B C64B H64F 109.5
H64D C64B H64F 109.5
H64E C64B H64F 109.5
C63B C65B H65D 109.5
C63B C65B H65E 109.5
H65D C65B H65E 109.5
C63B C65B H65F 109.5
H65D C65B H65F 109.5
H65E C65B H65F 109.5
N6 C66 C67 114.8(3)
N6 C66 H66A 108.6
C67 C66 H66A 108.6
N6 C66 H66B 108.6
C67 C66 H66B 108.6
H66A C66 H66B 107.6
N7 C67 N8 125.2(3)
N7 C67 C66 120.8(3)
N8 C67 C66 114.0(3)
C73 C68 N7 123.4(4)
C73 C68 C69 120.2(4)
N7 C68 C69 116.1(4)
C70 C69 C68 118.3(4)
C70 C69 C77 121.7(4)
C68 C69 C77 120.0(4)
C71 C70 C69 121.5(4)
C71 C70 H70 119.2
C69 C70 H70 119.2
C72 C71 C70 119.5(4)
C72 C71 H71 120.2
C70 C71 H71 120.2
C71 C72 C73 122.0(5)
C71 C72 H72 119.0
C73 C72 H72 119.0
C68 C73 C72 118.4(4)
C68 C73 C74 122.7(4)
C72 C73 C74 118.8(4)
C73 C74 C76 110.2(5)
C73 C74 C75 111.8(4)
C76 C74 C75 111.6(5)
C73 C74 H74 107.7
C76 C74 H74 107.7
C75 C74 H74 107.7
C74 C75 H75A 109.5
C74 C75 H75B 109.5
H75A C75 H75B 109.5
C74 C75 H75C 109.5
H75A C75 H75C 109.5
H75B C75 H75C 109.5
C74 C76 H76A 109.5
C74 C76 H76B 109.5
H76A C76 H76B 109.5
C74 C76 H76C 109.5
H76A C76 H76C 109.5
H76B C76 H76C 109.5
C69 C77 C79 111.7(4)
C69 C77 C78 112.7(4)
C79 C77 C78 111.4(4)
C69 C77 H77 106.9
C79 C77 H77 106.9
C78 C77 H77 106.9
C77 C78 H78A 109.5
C77 C78 H78B 109.5
H78A C78 H78B 109.5
C77 C78 H78C 109.5
H78A C78 H78C 109.5
H78B C78 H78C 109.5
C77 C79 H79A 109.5
C77 C79 H79B 109.5
H79A C79 H79B 109.5
C77 C79 H79C 109.5
H79A C79 H79C 109.5
H79B C79 H79C 109.5
C85 C80 C81 119.9(4)
C85 C80 N8 120.3(3)
C81 C80 N8 119.8(3)
C82 C81 C80 118.5(4)
C82 C81 C86 118.9(3)
C80 C81 C86 122.6(3)
C83 C82 C81 121.5(4)
C83 C82 H82 119.2
C81 C82 H82 119.2
C84 C83 C82 119.9(4)
C84 C83 H83 120.0
C82 C83 H83 120.0
C83 C84 C85 121.5(4)
C83 C84 H84 119.3
C85 C84 H84 119.3
C84 C85 C80 118.5(4)
C84 C85 C89 119.3(4)
C80 C85 C89 122.1(4)
C88 C86 C81 110.0(3)
C88 C86 C87 110.2(3)
C81 C86 C87 112.6(3)
C88 C86 H86 108.0
C81 C86 H86 108.0
C87 C86 H86 108.0
C86 C87 H87A 109.5
C86 C87 H87B 109.5
H87A C87 H87B 109.5
C86 C87 H87C 109.5
H87A C87 H87C 109.5
H87B C87 H87C 109.5
C86 C88 H88A 109.5
C86 C88 H88B 109.5
H88A C88 H88B 109.5
C86 C88 H88C 109.5
H88A C88 H88C 109.5
H88B C88 H88C 109.5
C85 C89 C91 108.2(4)
C85 C89 C90 113.4(4)
C91 C89 C90 110.2(4)
C85 C89 H89 108.3
C91 C89 H89 108.3
C90 C89 H89 108.3
C89 C90 H90A 109.5
C89 C90 H90B 109.5
H90A C90 H90B 109.5
C89 C90 H90C 109.5
H90A C90 H90C 109.5
H90B C90 H90C 109.5
C89 C91 H91A 109.5
C89 C91 H91B 109.5
H91A C91 H91B 109.5
C89 C91 H91C 109.5
H91A C91 H91C 109.5
H91B C91 H91C 109.5
Cl6 C100 Cl5 111.1(2)
Cl6 C100 H10A 109.4
Cl5 C100 H10A 109.4
Cl6 C100 H10B 109.4
Cl5 C100 H10B 109.4
H10A C100 H10B 108.0
Cl7A C10A Cl8A 107.8(4)
Cl7A C10A H10C 110.1
Cl8A C10A H10C 110.1
Cl7A C10A H10D 110.1
Cl8A C10A H10D 110.1
H10C C10A H10D 108.5
Cl7B C10B Cl8B 106.9(6)
Cl7B C10B H10E 110.3
Cl8B C10B H10E 110.3
Cl7B C10B H10F 110.3
Cl8B C10B H10F 110.3
H10E C10B H10F 108.6
C103 C102 H10G 109.5
C103 C102 H10H 109.5
H10G C102 H10H 109.5
C103 C102 H10I 109.5
H10G C102 H10I 109.5
H10H C102 H10I 109.5
O1 C103 C102 119.1(12)
O1 C103 H10J 107.5
C102 C103 H10J 107.5
O1 C103 H10K 107.5
C102 C103 H10K 107.5
H10J C103 H10K 107.0
C103 O1 C104 111.4(10)
O1 C104 C105 103.7(11)
O1 C104 H10L 111.0
C105 C104 H10L 111.0
O1 C104 H10M 111.0
C105 C104 H10M 111.0
H10L C104 H10M 109.0
C104 C105 H10N 109.5
C104 C105 H10O 109.5
H10N C105 H10O 109.5
C104 C105 H10P 109.5
H10N C105 H10P 109.5
H10O C105 H10P 109.5

loop_
_geom_bond_atom_site_label_1
_geom_bond_atom_site_label_2
_geom_bond_distance
Cr1 C1 2.093(4)
Cr1 N4 2.124(3)
Cr1 Cl4 2.2645(15)
Cr1 Cl1 2.3500(17)
Cr1 Cl2 2.3996(16)
Cr1 Cl3 2.4126(15)
Cr2 N8 2.050(3)
Cr2 C51 2.120(4)
Cr2 Cl3 2.3824(15)
Cr2 Cl2 2.4241(16)
Cr2 Cl1 2.6311(17)
N1 C1 1.366(5)
N1 C2 1.394(5)
N1 C4 1.457(5)
N2 C1 1.356(5)
N2 C3 1.381(5)
N2 C16 1.444(5)
N3 C17 1.342(5)
N3 C18 1.436(5)
N3 H903 0.8800
N4 C17 1.308(5)
N4 C30 1.463(5)
N5 C51 1.372(5)
N5 C52 1.378(5)
N5 C54 1.442(5)
N6 C51 1.362(5)
N6 C53 1.381(5)
N6 C66 1.439(5)
N7 C67 1.292(5)
N7 C68 1.402(5)
N7 H907 0.8800
N8 C67 1.340(5)
N8 C80 1.447(5)
C2 C3 1.327(6)
C2 H2 0.9500
C3 H3 0.9500
C4 C9 1.379(4)
C4 C5 1.415(5)
C5 C6 1.397(6)
C5 C10 1.502(6)
C6 C7 1.368(6)
C6 H6 0.9500
C7 C8 1.370(6)
C7 H7 0.9500
C8 C9 1.398(5)
C8 H8 0.9500
C10 C11 1.535(5)
C10 C12 1.536(6)
C10 H10 1.0000
C11 H11A 0.9800
C11 H11B 0.9800
C11 H11C 0.9800
C12 H12A 0.9800
C12 H12B 0.9800
C12 H12C 0.9800
C9 C13 1.5274(14)
C13 C14 1.5243(15)
C13 C15 1.5374(18)
C13 H13 1.0000
C14 H14A 0.9800
C14 H14B 0.9800
C14 H14C 0.9800
C15 H15A 0.9800
C15 H15B 0.9800
C15 H15C 0.9800
C16 C17 1.512(5)
C16 H16A 0.9900
C16 H16B 0.9900
C18 C19 1.401(5)
C18 C23 1.402(5)
C19 C20 1.385(6)
C19 C24 1.517(6)
C20 C21 1.394(6)
C20 H20 0.9500
C21 C22 1.362(6)
C21 H21 0.9500
C22 C23 1.405(6)
C22 H22 0.9500
C23 C27 1.523(6)
C24 C26 1.523(6)
C24 C25 1.524(6)
C24 H24 1.0000
C25 H25A 0.9800
C25 H25B 0.9800
C25 H25C 0.9800
C26 H26A 0.9800
C26 H26B 0.9800
C26 H26C 0.9800
C27 C29 1.534(6)
C27 C28 1.537(6)
C27 H27 1.0000
C28 H28A 0.9800
C28 H28B 0.9800
C28 H28C 0.9800
C29 H29A 0.9800
C29 H29B 0.9800
C29 H29C 0.9800
C30 C35 1.406(5)
C30 C31 1.412(5)
C31 C32 1.400(5)
C31 C39 1.512(5)
C32 C33 1.375(6)
C32 H32 0.9500
C33 C34 1.372(6)
C33 H33 0.9500
C34 C35 1.394(5)
C34 H34 0.9500
C35 C36 1.537(5)
C36 C38 1.526(6)
C36 C37 1.548(6)
C36 H36 1.0000
C37 H37A 0.9800
C37 H37B 0.9800
C37 H37C 0.9800
C38 H38A 0.9800
C38 H38B 0.9800
C38 H38C 0.9800
C39 C41 1.527(6)
C39 C40 1.527(5)
C39 H39 1.0000
C40 H40A 0.9800
C40 H40B 0.9800
C40 H40C 0.9800
C41 H41A 0.9800
C41 H41B 0.9800
C41 H41C 0.9800
C52 C53 1.336(6)
C52 H52 0.9500
C53 H53 0.9500
C54 C59A 1.393(5)
C54 C55A 1.405(4)
C56 C57 1.360(7)
C56 C55A 1.403(5)
C56 H56 0.9500
C57 C58 1.352(7)
C57 H57 0.9500
C58 C59A 1.397(6)
C58 H58 0.9500
C55A C60A 1.5274(14)
C60A C61A 1.5240(16)
C60A C62A 1.5374(17)
C60A H60A 1.0000
C61A H61A 0.9800
C61A H61B 0.9800
C61A H61C 0.9800
C62A H62A 0.9800
C62A H62B 0.9800
C62A H62C 0.9800
C60B C61B 1.5240(15)
C60B C62B 1.5374(18)
C60B H60B 1.0000
C61B H61D 0.9800
C61B H61E 0.9800
C61B H61F 0.9800
C62B H62D 0.9800
C62B H62E 0.9800
C62B H62F 0.9800
C59A C63A 1.5273(15)
C63A C64A 1.5240(16)
C63A C65A 1.5374(17)
C63A H63A 1.0000
C64A H64A 0.9800
C64A H64B 0.9800
C64A H64C 0.9800
C65A H65A 0.9800
C65A H65B 0.9800
C65A H65C 0.9800
C63B C64B 1.5240(16)
C63B C65B 1.5374(18)
C63B H63B 1.0000
C64B H64D 0.9800
C64B H64E 0.9800
C64B H64F 0.9800
C65B H65D 0.9800
C65B H65E 0.9800
C65B H65F 0.9800
C66 C67 1.533(5)
C66 H66A 0.9900
C66 H66B 0.9900
C68 C73 1.397(6)
C68 C69 1.424(6)
C69 C70 1.397(6)
C69 C77 1.511(6)
C70 C71 1.376(7)
C70 H70 0.9500
C71 C72 1.369(7)
C71 H71 0.9500
C72 C73 1.400(6)
C72 H72 0.9500
C73 C74 1.508(7)
C74 C76 1.524(8)
C74 C75 1.549(8)
C74 H74 1.0000
C75 H75A 0.9800
C75 H75B 0.9800
C75 H75C 0.9800
C76 H76A 0.9800
C76 H76B 0.9800
C76 H76C 0.9800
C77 C79 1.519(6)
C77 C78 1.531(6)
C77 H77 1.0000
C78 H78A 0.9800
C78 H78B 0.9800
C78 H78C 0.9800
C79 H79A 0.9800
C79 H79B 0.9800
C79 H79C 0.9800
C80 C85 1.404(6)
C80 C81 1.411(5)
C81 C82 1.393(6)
C81 C86 1.519(6)
C82 C83 1.366(6)
C82 H82 0.9500
C83 C84 1.366(6)
C83 H83 0.9500
C84 C85 1.397(6)
C84 H84 0.9500
C85 C89 1.507(6)
C86 C88 1.518(6)
C86 C87 1.525(5)
C86 H86 1.0000
C87 H87A 0.9800
C87 H87B 0.9800
C87 H87C 0.9800
C88 H88A 0.9800
C88 H88B 0.9800
C88 H88C 0.9800
C89 C91 1.518(8)
C89 C90 1.535(7)
C89 H89 1.0000
C90 H90A 0.9800
C90 H90B 0.9800
C90 H90C 0.9800
C91 H91A 0.9800
C91 H91B 0.9800
C91 H91C 0.9800
C100 Cl6 1.759(4)
C100 Cl5 1.764(4)
C100 H10A 0.9900
C100 H10B 0.9900
C10A Cl7A 1.746(6)
C10A Cl8A 1.757(7)
C10A H10C 0.9900
C10A H10D 0.9900
C10B Cl7B 1.751(8)
C10B Cl8B 1.757(8)
C10B H10E 0.9900
C10B H10F 0.9900
C102 C103 1.443(12)
C102 H10G 0.9800
C102 H10H 0.9800
C102 H10I 0.9800
C103 O1 1.367(11)
C103 H10J 0.9900
C103 H10K 0.9900
O1 C104 1.490(12)
C104 C105 1.499(14)
C104 H10L 0.9900
C104 H10M 0.9900
C105 H10N 0.9800
C105 H10O 0.9800
C105 H10P 0.9800
